data_2220637
loop_
_publ_author_name
'Ng, Hwa Loong'
'Ng, Chew Hee'
'Ng, Seik Weng'

_publ_section_title
;Aqua(iminodiacetato-\k^3^<i>O</i>,<i>N</i>,<i>O</i>')(1,10-phenanthroline-\k^2^<i>N</i>,<i>N</i>')cobalt(II)
 monohydrate
;
_journal_coeditor_code SJ2563
_journal_issue 1
_journal_name_full 'Acta Crystallographica Section E'
_journal_page_first m41
_journal_paper_doi 10.1107/S1600536808041226
_journal_volume 65
_journal_year 2009
_chemical_formula_iupac '[Co (C4 H5 N O4) (C12 H8 N2) (H2 O)], H2 O'
_chemical_formula_moiety 'C16 H15 Co N3 O5, H2 O'
_chemical_formula_sum 'C16 H17 Co N3 O6'
_chemical_formula_weight 406.26
_chemical_name_systematic
;
Aqua(iminodiacetato-\k^3^<i>O</i>,<i>N</i>,<i>O</i>')(1,10-
phenanthroline-\k^2^<i>N</i>,<i>N</i>')cobalt(II) monohydrate
;
_space_group_IT_number 7
_symmetry_cell_setting monoclinic
_symmetry_space_group_name_Hall 'P -2yac'
_symmetry_space_group_name_H-M 'P 1 n 1'
_atom_sites_solution_hydrogens geom
_atom_sites_solution_primary direct
_atom_sites_solution_secondary difmap
_audit_creation_method SHELXL-97
_cell_angle_alpha 90.00
_cell_angle_beta 108.357(3)
_cell_angle_gamma 90.00
_cell_formula_units_Z 2
_cell_length_a 6.7884(3)
_cell_length_b 12.0903(5)
_cell_length_c 10.4945(4)
_cell_measurement_reflns_used 1265
_cell_measurement_temperature 100(2)
_cell_measurement_theta_max 24.5
_cell_measurement_theta_min 2.6
_cell_volume 817.49(6)
_computing_cell_refinement 'APEX2 (Bruker, 2007)'
_computing_data_collection 'APEX2 (Bruker, 2007)'
_computing_data_reduction 'SAINT (Bruker, 2007)'
_computing_molecular_graphics 'X-SEED (Barbour, 2001)'
_computing_publication_material 'pubCIF (Westrip, 2009)'
_computing_structure_refinement 'SHELXL97 (Sheldrick, 2008)'
_computing_structure_solution 'SHELXS97 (Sheldrick, 2008)'
_diffrn_ambient_temperature 100(2)
_diffrn_measured_fraction_theta_full 0.999
_diffrn_measured_fraction_theta_max 0.999
_diffrn_measurement_device_type 'Bruker SMART APEX diffractometer'
_diffrn_measurement_method '\w scans'
_diffrn_radiation_monochromator graphite
_diffrn_radiation_source 'fine-focus sealed tube'
_diffrn_radiation_type MoK\a
_diffrn_radiation_wavelength 0.71073
_diffrn_reflns_av_R_equivalents 0.0482
_diffrn_reflns_av_sigmaI/netI 0.0752
_diffrn_reflns_limit_h_max 8
_diffrn_reflns_limit_h_min -8
_diffrn_reflns_limit_k_max 15
_diffrn_reflns_limit_k_min -15
_diffrn_reflns_limit_l_max 13
_diffrn_reflns_limit_l_min -13
_diffrn_reflns_number 6417
_diffrn_reflns_theta_full 27.50
_diffrn_reflns_theta_max 27.50
_diffrn_reflns_theta_min 1.68
_diffrn_standards_decay_% 0
_diffrn_standards_interval_count 0
_diffrn_standards_interval_time 0
_diffrn_standards_number 0
_exptl_absorpt_coefficient_mu 1.091
_exptl_absorpt_correction_T_max 0.9785
_exptl_absorpt_correction_T_min 0.7014
_exptl_absorpt_correction_type multi-scan
_exptl_absorpt_process_details '(SADABS; Sheldrick, 1996)'
_exptl_crystal_colour Orange
_exptl_crystal_density_diffrn 1.650
_exptl_crystal_density_method 'not measured'
_exptl_crystal_description Prism
_exptl_crystal_F_000 418
_exptl_crystal_size_max 0.35
_exptl_crystal_size_mid 0.02
_exptl_crystal_size_min 0.02
_refine_diff_density_max 0.859
_refine_diff_density_min -0.490
_refine_ls_abs_structure_details 'Flack (1983), 1746 Friedel pairs'
_refine_ls_abs_structure_Flack 0.38(2)
_refine_ls_extinction_method none
_refine_ls_goodness_of_fit_ref 1.002
_refine_ls_hydrogen_treatment mixed
_refine_ls_matrix_type full
_refine_ls_number_parameters 248
_refine_ls_number_reflns 3639
_refine_ls_number_restraints 8
_refine_ls_restrained_S_all 1.001
_refine_ls_R_factor_all 0.0647
_refine_ls_R_factor_gt 0.0475
_refine_ls_shift/su_max 0.001
_refine_ls_shift/su_mean 0.001
_refine_ls_structure_factor_coef Fsqd
_refine_ls_weighting_details 'calc w=1/[\s^2^(Fo^2^)+(0.0697P)^2^] where P=(Fo^2^+2Fc^2^)/3'
_refine_ls_weighting_scheme calc
_refine_ls_wR_factor_gt 0.1079
_refine_ls_wR_factor_ref 0.1263
_reflns_number_gt 2997
_reflns_number_total 3639
_reflns_threshold_expression I>2\s(I)
_cod_data_source_file sj2563.cif
_cod_data_source_block I
_cod_depositor_comments
;
The following automatic conversions were performed:
'_symmetry_cell_setting' value 'Monoclinic' changed to 'monoclinic'
according to '/home/saulius/struct/CIF-dictionaries/cif_core.dic'
dictionary named 'cif_core.dic' version 2.4.1 from
2010-06-29.

'_exptl_absorpt_correction_type' value 'Multi-scan' changed
to 'multi-scan' according to
'/home/saulius/struct/CIF-dictionaries/cif_core.dic' dictionary named
'cif_core.dic' version 2.4.1 from 2010-06-29.

Automatic conversion script
Id: cif_fix_enum 1527 2010-12-29 10:47:43Z saulius 

The following automatic conversions were performed:

'_symmetry_cell_setting' value 'Monoclinic' changed to 'monoclinic'
according to /home/saulius/struct/CIF-dictionaries/cif_core.dic
dictionary named 'cif_core.dic' version 2.4.1 from
2010-06-29.

'_exptl_absorpt_correction_type' value 'Multi-scan'
changed to 'multi-scan' according to
/home/saulius/struct/CIF-dictionaries/cif_core.dic dictionary named
'cif_core.dic' version 2.4.1 from 2010-06-29.

Automatic conversion script
Id: cif_fix_values 1715 2011-07-08 13:25:40Z adriana 
;
_cod_original_sg_symbol_Hall 'P 2yac'
_cod_original_sg_symbol_H-M 'P n'
_cod_database_code 2220637
_cod_database_fobs_code 2220637

loop_
_symmetry_equiv_pos_as_xyz
'x, y, z'
'x+1/2, -y, z+1/2'

loop_
_atom_site_type_symbol
_atom_site_label
_atom_site_fract_x
_atom_site_fract_y
_atom_site_fract_z
_atom_site_U_iso_or_equiv
_atom_site_adp_type
_atom_site_calc_flag
_atom_site_refinement_flags
_atom_site_occupancy
_atom_site_disorder_assembly
_atom_site_disorder_group
Co Co1 0.49999(10) 0.85733(5) 0.50000(8) 0.01527(16) Uani d . 1 . .
O O1 0.4183(7) 0.8730(3) 0.6730(4) 0.0222(9) Uani d . 1 . .
O O2 0.3360(6) 1.0019(3) 0.7965(4) 0.0254(8) Uani d . 1 . .
O O3 0.7258(6) 0.9787(3) 0.5790(3) 0.0196(9) Uani d . 1 . .
O O4 0.7806(5) 1.1607(3) 0.5786(3) 0.0190(7) Uani d . 1 . .
O O1W 0.5702(6) 0.8446(3) 0.3211(4) 0.0194(9) Uani d D 1 . .
H H11 0.652(7) 0.896(3) 0.317(5) 0.029 Uiso d D 1 . .
H H12 0.493(7) 0.830(4) 0.243(2) 0.029 Uiso d D 1 . .
O O2W 0.9365(7) 1.2706(3) 0.3875(4) 0.0307(9) Uani d D 1 . .
H H21 0.939(10) 1.225(4) 0.327(4) 0.046 Uiso d D 1 . .
H H22 0.870(9) 1.243(4) 0.435(5) 0.046 Uiso d D 1 . .
N N1 0.3129(7) 1.0058(4) 0.4480(4) 0.0162(10) Uani d . 1 . .
H H1 0.2104 0.9968 0.3727 0.019 Uiso calc R 1 . .
N N2 0.6902(8) 0.7165(4) 0.5733(5) 0.0171(10) Uani d . 1 . .
N N3 0.2824(7) 0.7278(4) 0.4343(4) 0.0168(11) Uani d . 1 . .
C C1 0.3389(7) 0.9654(4) 0.6867(5) 0.0193(10) Uani d . 1 . .
C C2 0.2335(7) 1.0313(4) 0.5604(5) 0.0202(10) Uani d . 1 . .
H H2A 0.0826 1.0160 0.5320 0.024 Uiso calc R 1 . .
H H2B 0.2533 1.1112 0.5814 0.024 Uiso calc R 1 . .
C C3 0.4607(8) 1.0907(4) 0.4324(5) 0.0183(10) Uani d . 1 . .
H H3A 0.4062 1.1653 0.4414 0.022 Uiso calc R 1 . .
H H3B 0.4760 1.0849 0.3419 0.022 Uiso calc R 1 . .
C C4 0.6704(8) 1.0754(4) 0.5382(5) 0.0177(10) Uani d . 1 . .
C C5 0.8890(9) 0.7128(5) 0.6410(5) 0.0217(13) Uani d . 1 . .
H H5 0.9625 0.7806 0.6638 0.026 Uiso calc R 1 . .
C C6 0.9974(10) 0.6143(5) 0.6811(6) 0.0256(13) Uani d . 1 . .
H H6 1.1410 0.6154 0.7310 0.031 Uiso calc R 1 . .
C C7 0.8948(9) 0.5164(5) 0.6478(5) 0.0246(13) Uani d . 1 . .
H H7 0.9666 0.4485 0.6736 0.030 Uiso calc R 1 . .
C C8 0.6812(10) 0.5167(5) 0.5748(5) 0.0221(13) Uani d . 1 . .
C C9 0.5835(10) 0.6199(5) 0.5401(7) 0.0210(14) Uani d . 1 . .
C C10 0.5597(10) 0.4182(5) 0.5380(6) 0.0269(14) Uani d . 1 . .
H H10 0.6247 0.3481 0.5601 0.032 Uiso calc R 1 . .
C C11 0.3534(10) 0.4234(4) 0.4720(6) 0.0230(12) Uani d . 1 . .
H H11A 0.2754 0.3570 0.4500 0.028 Uiso calc R 1 . .
C C12 0.2518(10) 0.5267(5) 0.4351(5) 0.0205(13) Uani d . 1 . .
C C13 0.3668(10) 0.6250(4) 0.4676(6) 0.0128(12) Uani d . 1 . .
C C14 0.0390(9) 0.5374(4) 0.3682(5) 0.0220(12) Uani d . 1 . .
H H14 -0.0462 0.4734 0.3459 0.026 Uiso calc R 1 . .
C C15 -0.0462(10) 0.6399(4) 0.3350(6) 0.0238(14) Uani d . 1 . .
H H15 -0.1902 0.6475 0.2884 0.029 Uiso calc R 1 . .
C C16 0.0795(8) 0.7328(5) 0.3699(6) 0.0182(11) Uani d . 1 . .
H H16 0.0175 0.8035 0.3467 0.022 Uiso calc R 1 . .

loop_
_atom_site_aniso_label
_atom_site_aniso_U_11
_atom_site_aniso_U_22
_atom_site_aniso_U_33
_atom_site_aniso_U_12
_atom_site_aniso_U_13
_atom_site_aniso_U_23
Co1 0.0158(3) 0.0120(3) 0.0173(3) 0.0003(3) 0.0041(2) -0.0001(3)
O1 0.033(3) 0.0132(18) 0.024(2) 0.0052(16) 0.0135(19) 0.0029(14)
O2 0.0220(19) 0.032(2) 0.0207(17) 0.0070(16) 0.0052(14) -0.0024(16)
O3 0.017(2) 0.0178(19) 0.021(2) 0.0012(15) 0.0013(16) 0.0033(15)
O4 0.0219(18) 0.0127(17) 0.0210(17) -0.0021(14) 0.0048(14) 0.0012(13)
O1W 0.014(2) 0.023(2) 0.0183(19) -0.0049(15) 0.0022(16) 0.0039(15)
O2W 0.049(3) 0.0175(19) 0.029(2) -0.0081(18) 0.0165(19) -0.0030(15)
N1 0.010(2) 0.022(3) 0.012(2) -0.0009(18) -0.0025(17) 0.0020(19)
N2 0.019(2) 0.011(2) 0.022(2) 0.0010(19) 0.0077(19) -0.0011(19)
N3 0.021(2) 0.015(2) 0.014(2) 0.0008(19) 0.0053(19) -0.0012(18)
C1 0.012(2) 0.027(3) 0.017(2) 0.001(2) 0.0017(19) -0.001(2)
C2 0.015(2) 0.021(2) 0.025(3) 0.0072(19) 0.008(2) 0.003(2)
C3 0.017(3) 0.013(2) 0.022(2) -0.002(2) 0.002(2) 0.0032(19)
C4 0.020(3) 0.016(3) 0.017(2) 0.001(2) 0.007(2) 0.001(2)
C5 0.019(3) 0.026(3) 0.018(3) 0.002(2) 0.003(2) -0.004(2)
C6 0.017(3) 0.034(3) 0.022(3) 0.008(3) 0.002(2) 0.004(2)
C7 0.027(3) 0.021(3) 0.026(3) 0.012(2) 0.008(2) 0.008(2)
C8 0.027(3) 0.020(3) 0.023(3) 0.004(2) 0.013(2) 0.007(2)
C9 0.023(3) 0.018(3) 0.024(3) 0.001(2) 0.009(2) 0.000(2)
C10 0.041(4) 0.011(2) 0.033(3) 0.004(2) 0.017(3) 0.002(2)
C11 0.029(3) 0.013(2) 0.030(3) -0.001(2) 0.014(2) 0.001(2)
C12 0.029(3) 0.015(3) 0.022(3) -0.004(2) 0.013(3) 0.000(2)
C13 0.016(3) 0.010(3) 0.013(2) 0.003(2) 0.006(2) 0.0001(19)
C14 0.019(3) 0.019(3) 0.027(3) -0.007(2) 0.006(2) -0.002(2)
C15 0.019(3) 0.025(3) 0.027(3) -0.005(2) 0.006(2) -0.003(2)
C16 0.012(2) 0.016(3) 0.023(3) 0.003(2) 0.001(2) -0.003(2)

loop_
_atom_type_symbol
_atom_type_description
_atom_type_scat_dispersion_real
_atom_type_scat_dispersion_imag
_atom_type_scat_source
C C 0.0033 0.0016 'International Tables Vol C Tables 4.2.6.8 and 6.1.1.4'
H H 0.0000 0.0000 'International Tables Vol C Tables 4.2.6.8 and 6.1.1.4'
N N 0.0061 0.0033 'International Tables Vol C Tables 4.2.6.8 and 6.1.1.4'
O O 0.0106 0.0060 'International Tables Vol C Tables 4.2.6.8 and 6.1.1.4'
Co Co 0.3494 0.9721 'International Tables Vol C Tables 4.2.6.8 and 6.1.1.4'

loop_
_geom_angle_atom_site_label_1
_geom_angle_atom_site_label_2
_geom_angle_atom_site_label_3
_geom_angle_site_symmetry_1
_geom_angle_site_symmetry_3
_geom_angle
_geom_angle_publ_flag
O1 Co1 O1W . . 177.6(2) ?
O1 Co1 O3 . . 87.34(16) ?
O1W Co1 O3 . . 93.54(15) ?
O1 Co1 N3 . . 90.07(17) ?
O1W Co1 N3 . . 89.20(16) ?
O3 Co1 N3 . . 175.53(17) ?
O1 Co1 N2 . . 93.20(16) ?
O1W Co1 N2 . . 88.95(17) ?
O3 Co1 N2 . . 97.62(17) ?
N3 Co1 N2 . . 78.88(15) ?
O1 Co1 N1 . . 81.23(15) ?
O1W Co1 N1 . . 96.68(15) ?
O3 Co1 N1 . . 79.47(17) ?
N3 Co1 N1 . . 103.74(19) ?
N2 Co1 N1 . . 173.79(18) ?
C1 O1 Co1 . . 114.9(3) ?
C4 O3 Co1 . . 114.3(3) ?
Co1 O1W H11 . . 109(3) ?
Co1 O1W H12 . . 130(3) ?
H11 O1W H12 . . 109(5) ?
H21 O2W H22 . . 109(5) ?
C2 N1 C3 . . 111.9(4) ?
C2 N1 Co1 . . 107.7(3) ?
C3 N1 Co1 . . 103.8(3) ?
C2 N1 H1 . . 111.0 ?
C3 N1 H1 . . 111.0 ?
Co1 N1 H1 . . 111.0 ?
C5 N2 C9 . . 118.9(5) ?
C5 N2 Co1 . . 128.7(4) ?
C9 N2 Co1 . . 112.4(4) ?
C16 N3 C13 . . 117.0(5) ?
C16 N3 Co1 . . 129.6(4) ?
C13 N3 Co1 . . 113.4(4) ?
O2 C1 O1 . . 123.4(5) ?
O2 C1 C2 . . 118.9(4) ?
O1 C1 C2 . . 117.6(4) ?
N1 C2 C1 . . 113.4(4) ?
N1 C2 H2A . . 108.9 ?
C1 C2 H2A . . 108.9 ?
N1 C2 H2B . . 108.9 ?
C1 C2 H2B . . 108.9 ?
H2A C2 H2B . . 107.7 ?
N1 C3 C4 . . 110.3(4) ?
N1 C3 H3A . . 109.6 ?
C4 C3 H3A . . 109.6 ?
N1 C3 H3B . . 109.6 ?
C4 C3 H3B . . 109.6 ?
H3A C3 H3B . . 108.1 ?
O3 C4 O4 . . 124.0(5) ?
O3 C4 C3 . . 118.3(5) ?
O4 C4 C3 . . 117.7(4) ?
N2 C5 C6 . . 123.2(6) ?
N2 C5 H5 . . 118.4 ?
C6 C5 H5 . . 118.4 ?
C7 C6 C5 . . 119.1(6) ?
C7 C6 H6 . . 120.4 ?
C5 C6 H6 . . 120.4 ?
C6 C7 C8 . . 119.5(5) ?
C6 C7 H7 . . 120.2 ?
C8 C7 H7 . . 120.2 ?
C9 C8 C7 . . 117.5(5) ?
C9 C8 C10 . . 119.0(5) ?
C7 C8 C10 . . 123.5(5) ?
N2 C9 C8 . . 121.7(6) ?
N2 C9 C13 . . 118.4(6) ?
C8 C9 C13 . . 119.9(6) ?
C11 C10 C8 . . 121.0(5) ?
C11 C10 H10 . . 119.5 ?
C8 C10 H10 . . 119.5 ?
C10 C11 C12 . . 121.0(6) ?
C10 C11 H11A . . 119.5 ?
C12 C11 H11A . . 119.5 ?
C14 C12 C13 . . 116.9(5) ?
C14 C12 C11 . . 123.6(5) ?
C13 C12 C11 . . 119.5(6) ?
N3 C13 C12 . . 123.5(6) ?
N3 C13 C9 . . 116.9(6) ?
C12 C13 C9 . . 119.6(6) ?
C15 C14 C12 . . 119.9(5) ?
C15 C14 H14 . . 120.0 ?
C12 C14 H14 . . 120.0 ?
C14 C15 C16 . . 119.5(6) ?
C14 C15 H15 . . 120.3 ?
C16 C15 H15 . . 120.3 ?
N3 C16 C15 . . 123.3(5) ?
N3 C16 H16 . . 118.4 ?
C15 C16 H16 . . 118.4 ?

loop_
_geom_bond_atom_site_label_1
_geom_bond_atom_site_label_2
_geom_bond_site_symmetry_2
_geom_bond_distance
_geom_bond_publ_flag
Co1 O1 . 2.067(4) ?
Co1 O1W . 2.083(4) ?
Co1 O3 . 2.095(4) ?
Co1 N3 . 2.113(5) ?
Co1 N2 . 2.129(5) ?
Co1 N1 . 2.167(5) ?
O1 C1 . 1.269(6) ?
O2 C1 . 1.240(6) ?
O3 C4 . 1.260(6) ?
O4 C4 . 1.267(6) ?
O1W H11 . 0.84(5) ?
O1W H12 . 0.84(6) ?
O2W H21 . 0.84(5) ?
O2W H22 . 0.84(6) ?
N1 C2 . 1.476(6) ?
N1 C3 . 1.480(6) ?
N1 H1 . 0.8800 ?
N2 C5 . 1.313(8) ?
N2 C9 . 1.360(8) ?
N3 C16 . 1.331(7) ?
N3 C13 . 1.368(7) ?
C1 C2 . 1.518(6) ?
C2 H2A . 0.9900 ?
C2 H2B . 0.9900 ?
C3 C4 . 1.516(7) ?
C3 H3A . 0.9900 ?
C3 H3B . 0.9900 ?
C5 C6 . 1.394(8) ?
C5 H5 . 0.9500 ?
C6 C7 . 1.362(8) ?
C6 H6 . 0.9500 ?
C7 C8 . 1.411(8) ?
C7 H7 . 0.9500 ?
C8 C9 . 1.406(9) ?
C8 C10 . 1.430(8) ?
C9 C13 . 1.429(8) ?
C10 C11 . 1.355(9) ?
C10 H10 . 0.9500 ?
C11 C12 . 1.420(8) ?
C11 H11A . 0.9500 ?
C12 C14 . 1.399(9) ?
C12 C13 . 1.403(8) ?
C14 C15 . 1.365(8) ?
C14 H14 . 0.9500 ?
C15 C16 . 1.389(8) ?
C15 H15 . 0.9500 ?
C16 H16 . 0.9500 ?

loop_
_geom_hbond_atom_site_label_D
_geom_hbond_atom_site_label_H
_geom_hbond_atom_site_label_A
_geom_hbond_site_symmetry_A
_geom_hbond_distance_DH
_geom_hbond_distance_HA
_geom_hbond_distance_DA
_geom_hbond_angle_DHA
_geom_hbond_publ_flag
O1<i>w</i> H11 O2 2_574 0.84(5) 1.82(4) 2.656(5) 174(6) yes
O1<i>w</i> H12 O4 2_474 0.84(6) 1.87(4) 2.682(5) 162(6) yes
O2<i>w</i> H21 O1 2_574 0.84(5) 1.98(4) 2.815(5) 174(7) yes
O2<i>w</i> H22 O4 . 0.84(6) 2.05(5) 2.871(5) 165(6) yes
N1 H1 O2 2_474 0.88 2.41 3.126(6) 139 no

loop_
_geom_torsion_atom_site_label_1
_geom_torsion_atom_site_label_2
_geom_torsion_atom_site_label_3
_geom_torsion_atom_site_label_4
_geom_torsion_site_symmetry_1
_geom_torsion_site_symmetry_2
_geom_torsion_site_symmetry_3
_geom_torsion_site_symmetry_4
_geom_torsion
_geom_torsion_publ_flag
O3 Co1 O1 C1 . . . . 66.7(4) ?
N3 Co1 O1 C1 . . . . -116.9(4) ?
N2 Co1 O1 C1 . . . . 164.2(4) ?
N1 Co1 O1 C1 . . . . -13.1(4) ?
O1 Co1 O3 C4 . . . . -96.3(4) ?
O1W Co1 O3 C4 . . . . 81.5(4) ?
N2 Co1 O3 C4 . . . . 170.9(3) ?
N1 Co1 O3 C4 . . . . -14.7(4) ?
O1 Co1 N1 C2 . . . . -1.0(3) ?
O1W Co1 N1 C2 . . . . 177.7(3) ?
O3 Co1 N1 C2 . . . . -89.9(3) ?
N3 Co1 N1 C2 . . . . 86.9(3) ?
O1 Co1 N1 C3 . . . . 117.8(3) ?
O1W Co1 N1 C3 . . . . -63.4(3) ?
O3 Co1 N1 C3 . . . . 28.9(3) ?
N3 Co1 N1 C3 . . . . -154.3(3) ?
O1 Co1 N2 C5 . . . . -90.5(5) ?
O1W Co1 N2 C5 . . . . 90.7(5) ?
O3 Co1 N2 C5 . . . . -2.8(5) ?
N3 Co1 N2 C5 . . . . -180.0(5) ?
O1 Co1 N2 C9 . . . . 90.9(4) ?
O1W Co1 N2 C9 . . . . -88.0(4) ?
O3 Co1 N2 C9 . . . . 178.6(4) ?
N3 Co1 N2 C9 . . . . 1.4(4) ?
O1 Co1 N3 C16 . . . . 84.0(5) ?
O1W Co1 N3 C16 . . . . -93.7(5) ?
N2 Co1 N3 C16 . . . . 177.2(5) ?
N1 Co1 N3 C16 . . . . 3.0(5) ?
O1 Co1 N3 C13 . . . . -94.1(4) ?
O1W Co1 N3 C13 . . . . 88.3(4) ?
N2 Co1 N3 C13 . . . . -0.8(4) ?
N1 Co1 N3 C13 . . . . -175.0(3) ?
Co1 O1 C1 O2 . . . . -158.4(4) ?
Co1 O1 C1 C2 . . . . 24.6(6) ?
C3 N1 C2 C1 . . . . -101.0(5) ?
Co1 N1 C2 C1 . . . . 12.5(5) ?
O2 C1 C2 N1 . . . . 157.4(4) ?
O1 C1 C2 N1 . . . . -25.4(6) ?
C2 N1 C3 C4 . . . . 77.1(5) ?
Co1 N1 C3 C4 . . . . -38.8(4) ?
Co1 O3 C4 O4 . . . . 176.7(4) ?
Co1 O3 C4 C3 . . . . -4.4(6) ?
N1 C3 C4 O3 . . . . 31.4(6) ?
N1 C3 C4 O4 . . . . -149.6(4) ?
C9 N2 C5 C6 . . . . -0.1(8) ?
Co1 N2 C5 C6 . . . . -178.6(4) ?
N2 C5 C6 C7 . . . . 0.8(9) ?
C5 C6 C7 C8 . . . . -0.6(8) ?
C6 C7 C8 C9 . . . . -0.3(8) ?
C6 C7 C8 C10 . . . . -178.6(5) ?
C5 N2 C9 C8 . . . . -0.9(8) ?
Co1 N2 C9 C8 . . . . 177.9(4) ?
C5 N2 C9 C13 . . . . 179.4(5) ?
Co1 N2 C9 C13 . . . . -1.9(6) ?
C7 C8 C9 N2 . . . . 1.0(8) ?
C10 C8 C9 N2 . . . . 179.4(5) ?
C7 C8 C9 C13 . . . . -179.2(5) ?
C10 C8 C9 C13 . . . . -0.8(7) ?
C9 C8 C10 C11 . . . . -0.7(8) ?
C7 C8 C10 C11 . . . . 177.6(5) ?
C8 C10 C11 C12 . . . . 1.1(8) ?
C10 C11 C12 C14 . . . . -179.3(5) ?
C10 C11 C12 C13 . . . . 0.0(8) ?
C16 N3 C13 C12 . . . . 1.3(8) ?
Co1 N3 C13 C12 . . . . 179.6(4) ?
C16 N3 C13 C9 . . . . -178.2(5) ?
Co1 N3 C13 C9 . . . . 0.1(6) ?
C14 C12 C13 N3 . . . . -1.7(8) ?
C11 C12 C13 N3 . . . . 179.0(5) ?
C14 C12 C13 C9 . . . . 177.8(5) ?
C11 C12 C13 C9 . . . . -1.5(7) ?
N2 C9 C13 N3 . . . . 1.2(7) ?
C8 C9 C13 N3 . . . . -178.5(5) ?
N2 C9 C13 C12 . . . . -178.3(5) ?
C8 C9 C13 C12 . . . . 1.9(7) ?
C13 C12 C14 C15 . . . . 1.4(8) ?
C11 C12 C14 C15 . . . . -179.2(5) ?
C12 C14 C15 C16 . . . . -0.9(9) ?
C13 N3 C16 C15 . . . . -0.7(8) ?
Co1 N3 C16 C15 . . . . -178.7(4) ?
C14 C15 C16 N3 . . . . 0.5(9) ?
